data_4339410
loop_
_publ_author_name
'Boshra, Ramez'
'Venkatasubbaiah, Krishnan'
'Doshi, Ami'
'Lalancette, Roger A.'
'Kakalis, Lazaros'
'J\"akle, Frieder'

_publ_section_title
;
 Simultaneous fluoride binding to ferrocene-based heteronuclear bidentate
 Lewis acids.
;
_journal_issue 24
_journal_name_full 'Inorganic chemistry'
_journal_page_first 10174
_journal_page_last 10186
_journal_paper_doi 10.1021/ic7013754
_journal_volume 46
_journal_year 2007
_chemical_formula_moiety 'C35 H54 B F2 Fe K O7 Sn'
_chemical_formula_sum 'C35 H54 B F2 Fe K O7 Sn'
_chemical_formula_weight 849.23
_chemical_name_systematic
;
 ?
;
_space_group_IT_number 2
_symmetry_cell_setting triclinic
_symmetry_space_group_name_Hall '-P 1'
_symmetry_space_group_name_H-M 'P -1'
_atom_sites_solution_hydrogens geom
_atom_sites_solution_primary direct
_atom_sites_solution_secondary difmap
_audit_creation_method SHELXL-97
_cell_angle_alpha 84.698(7)
_cell_angle_beta 78.106(8)
_cell_angle_gamma 80.765(7)
_cell_formula_units_Z 2
_cell_length_a 8.2108(8)
_cell_length_b 14.6444(14)
_cell_length_c 16.8450(15)
_cell_measurement_reflns_used 5380
_cell_measurement_temperature 100(2)
_cell_measurement_theta_max 66.72
_cell_measurement_theta_min 2.69
_cell_volume 1952.6(3)
_computing_cell_refinement SMART
_computing_data_collection 'SMART (Bruker, 2000)'
_computing_data_reduction 'SAINT-Plus (Bruker, 2000)'
_computing_molecular_graphics 'SHELXTL (Bruker, 2000)'
_computing_publication_material SHELXTL
_computing_structure_refinement 'SHELXL-97 (Sheldrick, 1997)'
_computing_structure_solution 'SHELXS-97 (Sheldrick, 1997)'
_diffrn_ambient_temperature 100(2)
_diffrn_measured_fraction_theta_full 0.915
_diffrn_measured_fraction_theta_max 0.915
_diffrn_measurement_device_type 'Bruker SMART CCD area-detector'
_diffrn_measurement_method '\f and \w'
_diffrn_radiation_monochromator graphite
_diffrn_radiation_source 'fine-focus sealed tube'
_diffrn_radiation_type CuK\a
_diffrn_radiation_wavelength 1.54178
_diffrn_reflns_av_R_equivalents 0.0469
_diffrn_reflns_av_sigmaI/netI 0.0568
_diffrn_reflns_limit_h_max 9
_diffrn_reflns_limit_h_min -9
_diffrn_reflns_limit_k_max 16
_diffrn_reflns_limit_k_min -16
_diffrn_reflns_limit_l_max 19
_diffrn_reflns_limit_l_min -18
_diffrn_reflns_number 15927
_diffrn_reflns_theta_full 65.00
_diffrn_reflns_theta_max 65.00
_diffrn_reflns_theta_min 2.69
_exptl_absorpt_coefficient_mu 9.459
_exptl_absorpt_correction_T_max 0.3727
_exptl_absorpt_correction_T_min 0.1464
_exptl_absorpt_correction_type multi-scan
_exptl_absorpt_process_details '(SADABS; Blessing, 1995)'
_exptl_crystal_colour yellow
_exptl_crystal_density_diffrn 1.444
_exptl_crystal_density_method 'not measured'
_exptl_crystal_description block
_exptl_crystal_F_000 876
_exptl_crystal_size_max 0.33
_exptl_crystal_size_mid 0.21
_exptl_crystal_size_min 0.13
_refine_diff_density_max 2.271
_refine_diff_density_min -1.076
_refine_diff_density_rms 0.122
_refine_ls_goodness_of_fit_ref 1.024
_refine_ls_hydrogen_treatment constr
_refine_ls_matrix_type full
_refine_ls_number_parameters 436
_refine_ls_number_reflns 6090
_refine_ls_number_restraints 0
_refine_ls_restrained_S_all 1.024
_refine_ls_R_factor_all 0.0697
_refine_ls_R_factor_gt 0.0585
_refine_ls_shift/su_max 0.001
_refine_ls_shift/su_mean 0.000
_refine_ls_structure_factor_coef Fsqd
_refine_ls_weighting_details 'calc w=1/[\s^2^(Fo^2^)+(0.0761P)^2^+8.8680P] where P=(Fo^2^+2Fc^2^)/3'
_refine_ls_weighting_scheme calc
_refine_ls_wR_factor_gt 0.1450
_refine_ls_wR_factor_ref 0.1553
_reflns_number_gt 5167
_reflns_number_total 6090
_reflns_threshold_expression I>2\s(I)
_cod_data_source_file ic7013754-file004.cif
_cod_data_source_block 2-2F
_cod_depositor_comments
;
The following automatic conversions were performed:

'_symmetry_cell_setting' value 'Triclinic' changed to 'triclinic'
according to
/usr/data/users/saulius/automatic-downloads/retrospective/ACS/lib/dictionaries/cif_core.dic
dictionary named 'cif_core.dic' version 2.4.2 from 2011-04-26.

Automatic conversion script
Id: cif_fix_values 2281 2013-09-26 08:29:07Z andrius 
;
_cod_original_sg_symbol_H-M P-1
_cod_database_code 4339410

loop_
_symmetry_equiv_pos_as_xyz
'x, y, z'
'-x, -y, -z'

loop_
_atom_site_label
_atom_site_type_symbol
_atom_site_fract_x
_atom_site_fract_y
_atom_site_fract_z
_atom_site_U_iso_or_equiv
_atom_site_adp_type
_atom_site_occupancy
_atom_site_symmetry_multiplicity
_atom_site_calc_flag
_atom_site_refinement_flags
Sn1 Sn 0.02016(5) 0.54257(3) 0.73245(2) 0.03314(16) Uani 1 1 d .
Fe1 Fe 0.28464(12) 0.63950(7) 0.84616(6) 0.0344(3) Uani 1 1 d .
K1 K 0.35961(17) 0.26961(9) 0.68169(8) 0.0364(3) Uani 1 1 d .
C1 C 0.2185(7) 0.6118(4) 0.7400(3) 0.0284(12) Uani 1 1 d .
C5 C 0.3935(8) 0.5800(5) 0.7404(3) 0.0341(14) Uani 1 1 d .
H5 H 0.4513 0.5147 0.7349 0.041 Uiso 1 1 calc R
C4 C 0.4707(8) 0.6584(5) 0.7489(4) 0.0356(14) Uani 1 1 d .
H4 H 0.5920 0.6580 0.7501 0.043 Uiso 1 1 calc R
C3 C 0.3431(8) 0.7376(5) 0.7541(4) 0.0375(15) Uani 1 1 d .
H3 H 0.3603 0.8021 0.7617 0.045 Uiso 1 1 calc R
C10 C 0.3454(11) 0.5493(6) 0.9394(4) 0.0532(19) Uani 1 1 d .
H10 H 0.4256 0.4901 0.9338 0.064 Uiso 1 1 calc R
C6 C 0.1701(10) 0.5597(6) 0.9400(4) 0.055(2) Uani 1 1 d .
H6 H 0.1051 0.5090 0.9351 0.066 Uiso 1 1 calc R
C2 C 0.1876(8) 0.7106(4) 0.7488(4) 0.0342(14) Uani 1 1 d .
C9 C 0.3866(10) 0.6382(6) 0.9472(4) 0.0501(19) Uani 1 1 d .
H9 H 0.5011 0.6527 0.9482 0.060 Uiso 1 1 calc R
C7 C 0.1043(10) 0.6535(6) 0.9483(4) 0.054(2) Uani 1 1 d .
H7 H -0.0160 0.6812 0.9505 0.064 Uiso 1 1 calc R
C8 C 0.2373(10) 0.7026(6) 0.9531(4) 0.0530(19) Uani 1 1 d .
H8 H 0.2272 0.7706 0.9592 0.064 Uiso 1 1 calc R
B1 B 0.0070(10) 0.7716(5) 0.7436(5) 0.0414(18) Uani 1 1 d .
F2 F 0.1409(5) 0.4117(3) 0.7262(2) 0.0461(9) Uani 1 1 d .
F1 F -0.1033(5) 0.7011(3) 0.7316(3) 0.0504(10) Uani 1 1 d .
C11 C -0.0932(10) 0.8265(5) 0.8217(5) 0.0463(17) Uani 1 1 d .
C17 C 0.0205(10) 0.8415(5) 0.6619(4) 0.0479(17) Uani 1 1 d .
H17A H 0.0650 0.8055 0.6139 0.072 Uiso 1 1 calc R
H17B H 0.0960 0.8861 0.6647 0.072 Uiso 1 1 calc R
H17C H -0.0914 0.8748 0.6582 0.072 Uiso 1 1 calc R
O7 O 0.5994(9) 0.1083(4) 0.6852(5) 0.0803(19) Uani 1 1 d .
O2 O 0.0894(7) 0.1746(4) 0.7340(5) 0.0684(17) Uani 1 1 d .
O3 O 0.2340(8) 0.1833(5) 0.5679(5) 0.080(2) Uani 1 1 d .
C19 C -0.1656(8) 0.5197(5) 0.8368(4) 0.0395(15) Uani 1 1 d .
H19A H -0.2712 0.5145 0.8202 0.059 Uiso 1 1 calc R
H19B H -0.1834 0.5717 0.8717 0.059 Uiso 1 1 calc R
H19C H -0.1282 0.4622 0.8668 0.059 Uiso 1 1 calc R
C18 C -0.0396(10) 0.5543(6) 0.6148(4) 0.0499(18) Uani 1 1 d .
H18A H 0.0197 0.5006 0.5847 0.075 Uiso 1 1 calc R
H18B H -0.0049 0.6112 0.5856 0.075 Uiso 1 1 calc R
H18C H -0.1612 0.5565 0.6198 0.075 Uiso 1 1 calc R
O6 O 0.5448(7) 0.3213(4) 0.7876(5) 0.075(2) Uani 1 1 d .
O1 O 0.2738(8) 0.2199(4) 0.8464(3) 0.0679(17) Uani 1 1 d .
O5 O 0.6799(7) 0.3254(4) 0.6219(5) 0.080(2) Uani 1 1 d .
O4 O 0.4615(11) 0.3170(5) 0.5184(4) 0.087(2) Uani 1 1 d .
C16 C -0.0218(11) 0.8894(6) 0.8542(5) 0.0545(19) Uani 1 1 d .
H16 H 0.0901 0.8990 0.8305 0.065 Uiso 1 1 calc R
C12 C -0.2598(10) 0.8155(6) 0.8590(5) 0.059(2) Uani 1 1 d .
H12 H -0.3139 0.7727 0.8385 0.071 Uiso 1 1 calc R
C15 C -0.1076(13) 0.9399(6) 0.9210(5) 0.068(2) Uani 1 1 d .
H15 H -0.0537 0.9825 0.9419 0.082 Uiso 1 1 calc R
C13 C -0.3480(13) 0.8660(7) 0.9254(6) 0.071(3) Uani 1 1 d .
H13 H -0.4606 0.8574 0.9487 0.086 Uiso 1 1 calc R
C14 C -0.2727(14) 0.9273(7) 0.9568(6) 0.073(3) Uani 1 1 d .
H14 H -0.3316 0.9609 1.0022 0.087 Uiso 1 1 calc R
C31 C 0.0649(12) 0.1431(7) 0.8156(8) 0.091(4) Uani 1 1 d .
H31A H 0.1407 0.0843 0.8223 0.110 Uiso 1 1 calc R
H31B H -0.0525 0.1310 0.8344 0.110 Uiso 1 1 calc R
C30 C 0.1001(13) 0.2139(9) 0.8655(6) 0.096(4) Uani 1 1 d .
H30A H 0.0348 0.2748 0.8539 0.115 Uiso 1 1 calc R
H30B H 0.0665 0.1959 0.9241 0.115 Uiso 1 1 calc R
C21 C 0.0824(14) 0.1553(8) 0.5935(10) 0.098(4) Uani 1 1 d .
H21A H 0.0657 0.1117 0.5553 0.118 Uiso 1 1 calc R
H21B H -0.0069 0.2095 0.5940 0.118 Uiso 1 1 calc R
C32 C 0.5833(13) 0.0321(7) 0.7450(8) 0.095(4) Uani 1 1 d .
H32A H 0.4975 0.0501 0.7936 0.114 Uiso 1 1 calc R
H32B H 0.6919 0.0084 0.7616 0.114 Uiso 1 1 calc R
C20 C 0.0689(12) 0.1090(7) 0.6760(11) 0.112(6) Uani 1 1 d .
H20A H 0.1569 0.0542 0.6755 0.135 Uiso 1 1 calc R
H20B H -0.0422 0.0877 0.6932 0.135 Uiso 1 1 calc R
C26 C 0.7521(11) 0.3587(8) 0.6834(10) 0.096(4) Uani 1 1 d .
H26A H 0.8753 0.3551 0.6647 0.116 Uiso 1 1 calc R
H26B H 0.7045 0.4243 0.6920 0.116 Uiso 1 1 calc R
C29 C 0.3199(17) 0.2873(9) 0.8894(6) 0.094(4) Uani 1 1 d .
H29A H 0.2840 0.2746 0.9487 0.113 Uiso 1 1 calc R
H29B H 0.2650 0.3499 0.8742 0.113 Uiso 1 1 calc R
C23 C 0.410(2) 0.2679(9) 0.4651(8) 0.106(4) Uani 1 1 d .
H23A H 0.4902 0.2100 0.4554 0.127 Uiso 1 1 calc R
H23B H 0.4146 0.3048 0.4126 0.127 Uiso 1 1 calc R
C27 C 0.7170(12) 0.3037(8) 0.7592(9) 0.089(4) Uani 1 1 d .
H27A H 0.7527 0.2370 0.7502 0.107 Uiso 1 1 calc R
H27B H 0.7781 0.3214 0.7990 0.107 Uiso 1 1 calc R
C28 C 0.5038(18) 0.2823(9) 0.8679(7) 0.102(4) Uani 1 1 d .
H28A H 0.5439 0.3173 0.9058 0.122 Uiso 1 1 calc R
H28B H 0.5581 0.2170 0.8713 0.122 Uiso 1 1 calc R
C24 C 0.6260(18) 0.3424(9) 0.4917(7) 0.112(5) Uani 1 1 d .
H24A H 0.6272 0.3855 0.4427 0.134 Uiso 1 1 calc R
H24B H 0.7080 0.2864 0.4768 0.134 Uiso 1 1 calc R
C22 C 0.242(2) 0.2444(9) 0.4925(7) 0.106(5) Uani 1 1 d .
H22A H 0.2112 0.2125 0.4497 0.127 Uiso 1 1 calc R
H22B H 0.1609 0.3017 0.5028 0.127 Uiso 1 1 calc R
C25 C 0.6751(16) 0.3871(8) 0.5560(8) 0.099(4) Uani 1 1 d .
H25A H 0.7871 0.4067 0.5361 0.119 Uiso 1 1 calc R
H25B H 0.5928 0.4428 0.5716 0.119 Uiso 1 1 calc R
C34 C 0.5632(17) -0.0023(9) 0.6076(10) 0.108(4) Uani 1 1 d .
H34A H 0.6282 -0.0518 0.5728 0.130 Uiso 1 1 calc R
H34B H 0.4564 0.0203 0.5888 0.130 Uiso 1 1 calc R
C35 C 0.6581(15) 0.0717(9) 0.6058(8) 0.094(3) Uani 1 1 d .
H35A H 0.6362 0.1196 0.5624 0.113 Uiso 1 1 calc R
H35B H 0.7802 0.0485 0.5969 0.113 Uiso 1 1 calc R
C33 C 0.5287(15) -0.0386(8) 0.7000(12) 0.134(7) Uani 1 1 d .
H33A H 0.4078 -0.0429 0.7196 0.161 Uiso 1 1 calc R
H33B H 0.5946 -0.1005 0.7077 0.161 Uiso 1 1 calc R

loop_
_atom_site_aniso_label
_atom_site_aniso_U_11
_atom_site_aniso_U_22
_atom_site_aniso_U_33
_atom_site_aniso_U_23
_atom_site_aniso_U_13
_atom_site_aniso_U_12
Sn1 0.0330(2) 0.0314(2) 0.0371(3) 0.00687(16) -0.01449(18) -0.00619(16)
Fe1 0.0333(5) 0.0442(6) 0.0286(5) 0.0067(4) -0.0135(4) -0.0096(4)
K1 0.0355(7) 0.0352(7) 0.0392(7) 0.0073(5) -0.0131(6) -0.0058(5)
C1 0.031(3) 0.032(3) 0.026(3) 0.008(2) -0.015(3) -0.009(2)
C5 0.037(3) 0.040(4) 0.025(3) 0.003(2) -0.009(3) -0.002(3)
C4 0.028(3) 0.053(4) 0.027(3) 0.004(3) -0.006(3) -0.012(3)
C3 0.045(4) 0.038(4) 0.032(3) 0.007(3) -0.012(3) -0.016(3)
C10 0.066(5) 0.067(5) 0.033(4) 0.015(3) -0.025(4) -0.017(4)
C6 0.054(4) 0.085(6) 0.029(4) 0.023(4) -0.013(3) -0.030(4)
C2 0.040(3) 0.036(3) 0.031(3) 0.005(3) -0.015(3) -0.013(3)
C9 0.053(4) 0.078(6) 0.026(3) 0.003(3) -0.021(3) -0.016(4)
C7 0.044(4) 0.086(6) 0.026(3) 0.008(3) -0.002(3) -0.009(4)
C8 0.058(5) 0.074(5) 0.031(4) -0.011(3) -0.014(4) -0.011(4)
B1 0.040(4) 0.033(4) 0.054(5) 0.004(3) -0.017(4) -0.007(3)
F2 0.044(2) 0.033(2) 0.062(2) -0.0013(17) -0.0129(19) -0.0033(16)
F1 0.0347(19) 0.037(2) 0.086(3) -0.003(2) -0.027(2) -0.0058(16)
C11 0.055(4) 0.031(4) 0.055(4) 0.008(3) -0.020(4) -0.006(3)
C17 0.058(4) 0.038(4) 0.052(4) 0.003(3) -0.026(4) 0.000(3)
O7 0.085(5) 0.051(4) 0.103(5) 0.017(3) -0.032(4) 0.001(3)
O2 0.042(3) 0.037(3) 0.127(6) 0.011(3) -0.019(3) -0.014(2)
O3 0.068(4) 0.072(4) 0.115(5) -0.030(4) -0.065(4) 0.018(3)
C19 0.033(3) 0.046(4) 0.036(3) 0.005(3) -0.001(3) -0.006(3)
C18 0.057(4) 0.061(5) 0.037(4) 0.014(3) -0.017(3) -0.026(4)
O6 0.048(3) 0.063(4) 0.127(6) -0.038(4) -0.044(4) 0.006(3)
O1 0.076(4) 0.070(4) 0.044(3) 0.016(3) -0.006(3) 0.012(3)
O5 0.049(3) 0.055(4) 0.121(6) 0.000(4) 0.017(4) -0.009(3)
O4 0.131(6) 0.067(4) 0.048(3) 0.003(3) -0.001(4) 0.001(4)
C16 0.063(5) 0.054(5) 0.050(4) 0.008(4) -0.020(4) -0.014(4)
C12 0.055(5) 0.047(5) 0.073(5) 0.010(4) -0.017(4) -0.003(4)
C15 0.092(7) 0.058(5) 0.057(5) 0.001(4) -0.022(5) -0.010(5)
C13 0.070(6) 0.065(6) 0.069(6) 0.003(5) 0.003(5) -0.007(5)
C14 0.087(7) 0.070(6) 0.052(5) 0.004(4) -0.003(5) -0.004(5)
C31 0.051(5) 0.049(6) 0.152(11) 0.028(7) 0.016(6) -0.010(4)
C30 0.075(7) 0.102(9) 0.071(6) 0.046(6) 0.023(5) 0.026(6)
C21 0.070(7) 0.069(7) 0.172(13) -0.041(8) -0.056(8) 0.000(6)
C32 0.066(6) 0.060(6) 0.155(11) 0.054(7) -0.039(7) -0.008(5)
C20 0.040(5) 0.048(6) 0.250(19) -0.039(9) -0.010(8) -0.018(4)
C26 0.038(4) 0.063(6) 0.196(14) -0.050(8) -0.022(7) -0.007(4)
C29 0.119(10) 0.110(9) 0.039(5) -0.008(5) -0.029(6) 0.043(7)
C23 0.139(13) 0.093(9) 0.087(8) 0.004(7) -0.051(9) 0.011(8)
C27 0.056(6) 0.066(7) 0.161(12) -0.020(7) -0.048(7) -0.012(5)
C28 0.143(12) 0.101(8) 0.070(7) -0.021(6) -0.076(8) 0.031(8)
C24 0.135(11) 0.093(9) 0.081(8) 0.029(7) 0.043(8) -0.038(8)
C22 0.141(12) 0.107(9) 0.088(8) -0.004(7) -0.090(9) 0.012(8)
C25 0.104(9) 0.071(7) 0.104(9) -0.008(7) 0.038(7) -0.035(6)
C34 0.088(8) 0.092(9) 0.152(13) -0.005(9) -0.047(9) -0.005(7)
C35 0.079(7) 0.098(9) 0.115(9) -0.024(7) -0.029(7) -0.014(6)
C33 0.072(7) 0.063(7) 0.28(2) 0.055(10) -0.085(11) -0.024(6)

loop_
_atom_type_symbol
_atom_type_description
_atom_type_scat_dispersion_real
_atom_type_scat_dispersion_imag
_atom_type_scat_source
C C 0.0181 0.0091 'International Tables Vol C Tables 4.2.6.8 and 6.1.1.4'
H H 0.0000 0.0000 'International Tables Vol C Tables 4.2.6.8 and 6.1.1.4'
B B 0.0090 0.0039 'International Tables Vol C Tables 4.2.6.8 and 6.1.1.4'
O O 0.0492 0.0322 'International Tables Vol C Tables 4.2.6.8 and 6.1.1.4'
F F 0.0727 0.0534 'International Tables Vol C Tables 4.2.6.8 and 6.1.1.4'
K K 0.3868 1.0657 'International Tables Vol C Tables 4.2.6.8 and 6.1.1.4'
Fe Fe -1.1336 3.1974 'International Tables Vol C Tables 4.2.6.8 and 6.1.1.4'
Sn Sn 0.0259 5.4591 'International Tables Vol C Tables 4.2.6.8 and 6.1.1.4'

loop_
_geom_angle_atom_site_label_1
_geom_angle_atom_site_label_2
_geom_angle_atom_site_label_3
_geom_angle
F2 Sn1 C1 99.9(2)
F2 Sn1 C19 97.5(2)
C1 Sn1 C19 120.3(3)
F2 Sn1 C18 96.4(3)
C1 Sn1 C18 113.6(2)
C19 Sn1 C18 120.4(3)
F2 Sn1 F1 175.21(15)
C1 Sn1 F1 76.72(18)
C19 Sn1 F1 87.2(2)
C18 Sn1 F1 82.0(3)
C5 Fe1 C7 152.3(3)
C5 Fe1 C4 41.2(3)
C7 Fe1 C4 165.6(3)
C5 Fe1 C6 118.5(3)
C7 Fe1 C6 40.4(3)
C4 Fe1 C6 151.9(3)
C5 Fe1 C8 165.3(3)
C7 Fe1 C8 40.9(3)
C4 Fe1 C8 126.8(3)
C6 Fe1 C8 68.3(4)
C5 Fe1 C9 127.4(3)
C7 Fe1 C9 68.4(3)
C4 Fe1 C9 106.6(3)
C6 Fe1 C9 68.4(3)
C8 Fe1 C9 40.5(3)
C5 Fe1 C10 107.7(3)
C7 Fe1 C10 68.2(3)
C4 Fe1 C10 117.4(3)
C6 Fe1 C10 40.7(3)
C8 Fe1 C10 68.3(3)
C9 Fe1 C10 40.7(3)
C5 Fe1 C3 68.8(3)
C7 Fe1 C3 128.1(3)
C4 Fe1 C3 41.0(3)
C6 Fe1 C3 166.2(3)
C8 Fe1 C3 107.6(3)
C9 Fe1 C3 117.7(3)
C10 Fe1 C3 151.5(3)
C5 Fe1 C1 41.2(2)
C7 Fe1 C1 118.9(3)
C4 Fe1 C1 69.0(2)
C6 Fe1 C1 109.1(3)
C8 Fe1 C1 152.1(3)
C9 Fe1 C1 166.6(3)
C10 Fe1 C1 129.0(3)
C3 Fe1 C1 67.9(2)
C5 Fe1 C2 69.1(3)
C7 Fe1 C2 108.6(3)
C4 Fe1 C2 68.8(3)
C6 Fe1 C2 129.0(3)
C8 Fe1 C2 118.0(3)
C9 Fe1 C2 151.0(3)
C10 Fe1 C2 167.3(3)
C3 Fe1 C2 40.1(2)
C1 Fe1 C2 40.7(2)
F2 K1 O2 83.43(15)
F2 K1 O4 101.14(18)
O2 K1 O4 120.5(2)
F2 K1 O1 80.72(15)
O2 K1 O1 61.7(2)
O4 K1 O1 177.2(2)
F2 K1 O6 86.48(15)
O2 K1 O6 122.8(2)
O4 K1 O6 116.7(3)
O1 K1 O6 61.1(2)
F2 K1 O7 162.13(19)
O2 K1 O7 93.65(19)
O4 K1 O7 95.5(2)
O1 K1 O7 82.4(2)
O6 K1 O7 80.30(19)
F2 K1 O3 106.74(15)
O2 K1 O3 60.3(2)
O4 K1 O3 61.8(3)
O1 K1 O3 119.9(2)
O6 K1 O3 166.78(17)
O7 K1 O3 86.7(2)
F2 K1 O5 109.94(16)
O2 K1 O5 166.60(18)
O4 K1 O5 59.3(3)
O1 K1 O5 118.2(2)
O6 K1 O5 59.2(2)
O7 K1 O5 73.3(2)
O3 K1 O5 114.5(2)
C5 C1 C2 108.1(5)
C5 C1 Fe1 68.0(3)
C2 C1 Fe1 70.6(3)
C5 C1 Sn1 132.3(5)
C2 C1 Sn1 119.6(4)
Fe1 C1 Sn1 125.6(3)
C4 C5 C1 107.9(6)
C4 C5 Fe1 69.4(3)
C1 C5 Fe1 70.8(3)
C4 C5 H5 126.1
C1 C5 H5 126.1
Fe1 C5 H5 126.1
C5 C4 C3 107.4(6)
C5 C4 Fe1 69.3(3)
C3 C4 Fe1 70.3(3)
C5 C4 H4 126.3
C3 C4 H4 126.3
Fe1 C4 H4 126.3
C2 C3 C4 109.6(6)
C2 C3 Fe1 71.4(4)
C4 C3 Fe1 68.7(3)
C2 C3 H3 125.2
C4 C3 H3 125.2
Fe1 C3 H3 125.2
C6 C10 C9 107.7(8)
C6 C10 Fe1 69.2(4)
C9 C10 Fe1 69.6(4)
C6 C10 H10 126.1
C9 C10 H10 126.1
Fe1 C10 H10 126.1
C7 C6 C10 108.1(7)
C7 C6 Fe1 69.5(4)
C10 C6 Fe1 70.0(4)
C7 C6 H6 125.9
C10 C6 H6 125.9
Fe1 C6 H6 125.9
C3 C2 C1 106.9(6)
C3 C2 B1 130.9(6)
C1 C2 B1 121.9(5)
C3 C2 Fe1 68.5(3)
C1 C2 Fe1 68.8(3)
B1 C2 Fe1 132.1(5)
C8 C9 C10 107.9(7)
C8 C9 Fe1 69.5(4)
C10 C9 Fe1 69.8(4)
C8 C9 H9 126.0
C10 C9 H9 126.0
Fe1 C9 H9 126.0
C6 C7 C8 108.4(7)
C6 C7 Fe1 70.1(4)
C8 C7 Fe1 70.0(4)
C6 C7 H7 125.8
C8 C7 H7 125.8
Fe1 C7 H7 125.8
C9 C8 C7 107.8(8)
C9 C8 Fe1 70.0(4)
C7 C8 Fe1 69.2(4)
C9 C8 H8 126.1
C7 C8 H8 126.1
Fe1 C8 H8 126.1
F1 B1 C11 106.1(6)
F1 B1 C2 104.5(5)
C11 B1 C2 118.1(6)
F1 B1 C17 105.9(6)
C11 B1 C17 110.4(6)
C2 B1 C17 110.8(6)
Sn1 F2 K1 161.6(2)
B1 F1 Sn1 116.9(3)
C16 C11 C12 116.2(8)
C16 C11 B1 121.3(7)
C12 C11 B1 122.4(7)
B1 C17 H17A 109.5
B1 C17 H17B 109.5
H17A C17 H17B 109.5
B1 C17 H17C 109.5
H17A C17 H17C 109.5
H17B C17 H17C 109.5
C32 O7 C35 108.6(9)
C32 O7 K1 124.8(6)
C35 O7 K1 112.1(6)
C31 O2 C20 116.2(9)
C31 O2 K1 115.1(6)
C20 O2 K1 114.4(6)
C21 O3 C22 112.6(10)
C21 O3 K1 116.8(7)
C22 O3 K1 108.2(6)
Sn1 C19 H19A 109.5
Sn1 C19 H19B 109.5
H19A C19 H19B 109.5
Sn1 C19 H19C 109.5
H19A C19 H19C 109.5
H19B C19 H19C 109.5
Sn1 C18 H18A 109.5
Sn1 C18 H18B 109.5
H18A C18 H18B 109.5
Sn1 C18 H18C 109.5
H18A C18 H18C 109.5
H18B C18 H18C 109.5
C27 O6 C28 110.0(9)
C27 O6 K1 112.9(6)
C28 O6 K1 113.7(7)
C30 O1 C29 113.2(9)
C30 O1 K1 108.4(5)
C29 O1 K1 107.5(6)
C25 O5 C26 112.4(9)
C25 O5 K1 110.6(7)
C26 O5 K1 113.9(6)
C23 O4 C24 114.9(10)
C23 O4 K1 116.5(7)
C24 O4 K1 118.1(7)
C11 C16 C15 122.6(8)
C11 C16 H16 118.7
C15 C16 H16 118.7
C13 C12 C11 122.0(9)
C13 C12 H12 119.0
C11 C12 H12 119.0
C14 C15 C16 119.9(9)
C14 C15 H15 120.1
C16 C15 H15 120.1
C14 C13 C12 120.3(9)
C14 C13 H13 119.8
C12 C13 H13 119.8
C13 C14 C15 119.0(9)
C13 C14 H14 120.5
C15 C14 H14 120.5
O2 C31 C30 109.9(7)
O2 C31 H31A 109.7
C30 C31 H31A 109.7
O2 C31 H31B 109.7
C30 C31 H31B 109.7
H31A C31 H31B 108.2
O1 C30 C31 108.8(8)
O1 C30 H30A 109.9
C31 C30 H30A 109.9
O1 C30 H30B 109.9
C31 C30 H30B 109.9
H30A C30 H30B 108.3
O3 C21 C20 110.9(10)
O3 C21 H21A 109.5
C20 C21 H21A 109.5
O3 C21 H21B 109.5
C20 C21 H21B 109.5
H21A C21 H21B 108.0
O7 C32 C33 102.4(11)
O7 C32 H32A 111.3
C33 C32 H32A 111.3
O7 C32 H32B 111.3
C33 C32 H32B 111.3
H32A C32 H32B 109.2
C21 C20 O2 109.8(8)
C21 C20 H20A 109.7
O2 C20 H20A 109.7
C21 C20 H20B 109.7
O2 C20 H20B 109.7
H20A C20 H20B 108.2
C27 C26 O5 110.5(8)
C27 C26 H26A 109.6
O5 C26 H26A 109.6
C27 C26 H26B 109.6
O5 C26 H26B 109.6
H26A C26 H26B 108.1
O1 C29 C28 107.7(8)
O1 C29 H29A 110.2
C28 C29 H29A 110.2
O1 C29 H29B 110.2
C28 C29 H29B 110.2
H29A C29 H29B 108.5
O4 C23 C22 114.1(12)
O4 C23 H23A 108.7
C22 C23 H23A 108.7
O4 C23 H23B 108.7
C22 C23 H23B 108.7
H23A C23 H23B 107.6
O6 C27 C26 106.7(9)
O6 C27 H27A 110.4
C26 C27 H27A 110.4
O6 C27 H27B 110.4
C26 C27 H27B 110.4
H27A C27 H27B 108.6
O6 C28 C29 107.8(8)
O6 C28 H28A 110.1
C29 C28 H28A 110.1
O6 C28 H28B 110.1
C29 C28 H28B 110.1
H28A C28 H28B 108.5
O4 C24 C25 110.6(9)
O4 C24 H24A 109.5
C25 C24 H24A 109.5
O4 C24 H24B 109.5
C25 C24 H24B 109.5
H24A C24 H24B 108.1
C23 C22 O3 110.3(9)
C23 C22 H22A 109.6
O3 C22 H22A 109.6
C23 C22 H22B 109.6
O3 C22 H22B 109.6
H22A C22 H22B 108.1
O5 C25 C24 108.8(9)
O5 C25 H25A 109.9
C24 C25 H25A 109.9
O5 C25 H25B 109.9
C24 C25 H25B 109.9
H25A C25 H25B 108.3
C35 C34 C33 104.1(11)
C35 C34 H34A 110.9
C33 C34 H34A 110.9
C35 C34 H34B 110.9
C33 C34 H34B 110.9
H34A C34 H34B 109.0
C34 C35 O7 104.0(11)
C34 C35 H35A 111.0
O7 C35 H35A 111.0
C34 C35 H35B 111.0
O7 C35 H35B 111.0
H35A C35 H35B 109.0
C32 C33 C34 105.2(9)
C32 C33 H33A 110.7
C34 C33 H33A 110.7
C32 C33 H33B 110.7
C34 C33 H33B 110.7
H33A C33 H33B 108.8

loop_
_geom_bond_atom_site_label_1
_geom_bond_atom_site_label_2
_geom_bond_distance
Sn1 F2 2.013(4)
Sn1 C1 2.082(6)
Sn1 C19 2.116(6)
Sn1 C18 2.123(7)
Sn1 F1 2.379(4)
Fe1 C5 2.028(6)
Fe1 C7 2.028(7)
Fe1 C4 2.029(6)
Fe1 C6 2.036(7)
Fe1 C8 2.038(7)
Fe1 C9 2.044(7)
Fe1 C10 2.046(7)
Fe1 C3 2.050(6)
Fe1 C1 2.065(6)
Fe1 C2 2.089(6)
K1 F2 2.579(4)
K1 O2 2.755(5)
K1 O4 2.762(6)
K1 O1 2.776(5)
K1 O6 2.793(6)
K1 O7 2.826(6)
K1 O3 2.831(6)
K1 O5 2.836(6)
C1 C5 1.439(8)
C1 C2 1.443(9)
C5 C4 1.429(9)
C5 H5 1.0000
C4 C3 1.429(9)
C4 H4 1.0000
C3 C2 1.418(9)
C3 H3 1.0000
C10 C6 1.421(11)
C10 C9 1.421(12)
C10 H10 1.0000
C6 C7 1.402(12)
C6 H6 1.0000
C2 B1 1.619(10)
C9 C8 1.414(11)
C9 H9 1.0000
C7 C8 1.419(11)
C7 H7 1.0000
C8 H8 1.0000
B1 F1 1.530(9)
B1 C11 1.610(11)
B1 C17 1.632(10)
C11 C16 1.375(11)
C11 C12 1.410(11)
C17 H17A 0.9800
C17 H17B 0.9800
C17 H17C 0.9800
O7 C32 1.435(11)
O7 C35 1.446(13)
O2 C31 1.394(14)
O2 C20 1.483(14)
O3 C21 1.347(14)
O3 C22 1.480(14)
C19 H19A 0.9800
C19 H19B 0.9800
C19 H19C 0.9800
C18 H18A 0.9800
C18 H18B 0.9800
C18 H18C 0.9800
O6 C27 1.386(12)
O6 C28 1.414(14)
O1 C30 1.411(13)
O1 C29 1.417(14)
O5 C25 1.368(14)
O5 C26 1.450(14)
O4 C23 1.369(15)
O4 C24 1.430(15)
C16 C15 1.403(12)
C16 H16 0.9500
C12 C13 1.403(13)
C12 H12 0.9500
C15 C14 1.399(14)
C15 H15 0.9500
C13 C14 1.367(14)
C13 H13 0.9500
C14 H14 0.9500
C31 C30 1.491(17)
C31 H31A 0.9900
C31 H31B 0.9900
C30 H30A 0.9900
C30 H30B 0.9900
C21 C20 1.48(2)
C21 H21A 0.9900
C21 H21B 0.9900
C32 C33 1.510(19)
C32 H32A 0.9900
C32 H32B 0.9900
C20 H20A 0.9900
C20 H20B 0.9900
C26 C27 1.446(18)
C26 H26A 0.9900
C26 H26B 0.9900
C29 C28 1.470(18)
C29 H29A 0.9900
C29 H29B 0.9900
C23 C22 1.447(19)
C23 H23A 0.9900
C23 H23B 0.9900
C27 H27A 0.9900
C27 H27B 0.9900
C28 H28A 0.9900
C28 H28B 0.9900
C24 C25 1.471(18)
C24 H24A 0.9900
C24 H24B 0.9900
C22 H22A 0.9900
C22 H22B 0.9900
C25 H25A 0.9900
C25 H25B 0.9900
C34 C35 1.427(16)
C34 C33 1.58(2)
C34 H34A 0.9900
C34 H34B 0.9900
C35 H35A 0.9900
C35 H35B 0.9900
C33 H33A 0.9900
C33 H33B 0.9900
